data_9011993
loop_
_publ_author_name
'Pluth, J. J.'
'Smith, J. V.'
'Pushcharovsky, D. Y.'
'Semenov, E. I.'
'Bram, A.'
'Riekel, C.'
'Weber, H. P.'
'Broach, R. W.'

_publ_section_title
;
 Third-generation synchrotron X-ray diffraction of 6-mue-m crystal of raite,
 ~Na3Mn3Ti0.25Si8O20(OH)2*10(H2O) opens up new chemistry and physics of
 low-temperature minerals
 Kola Peninsula, Russia
;
_journal_name_full
;Proceedings of the National Academy of Sciences of the United States of
 America
;
_journal_page_first 12263
_journal_page_last 12267
_journal_paper_doi 10.1073/pnas.94.23.12263
_journal_volume 94
_journal_year 1997
_chemical_compound_source 'Yubileinaya pegmatite, Karnasurt Mountain, Lovozero massif,'
_chemical_formula_sum 'H22 Mn3 Na3 O32 Si8 Ti0.226'
_chemical_name_mineral Raite
_space_group_IT_number 12
_symmetry_space_group_name_Hall '-C 2y'
_symmetry_space_group_name_H-M 'C 1 2/m 1'
_cell_angle_alpha 90
_cell_angle_beta 100.5
_cell_angle_gamma 90
_cell_formula_units_Z 2
_cell_length_a 15.1
_cell_length_b 17.6
_cell_length_c 5.290
_cell_volume 1382.329
_database_code_amcsd 0015330
_exptl_crystal_density_diffrn 2.411
_cod_original_formula_sum 'Na3 Mn3 Ti.226 Si8 O32 H22'
_cod_database_code 9011993

loop_
_space_group_symop_operation_xyz
x,y,z
1/2+x,1/2+y,z
x,-y,z
1/2+x,1/2-y,z
-x,y,-z
1/2-x,1/2+y,-z
-x,-y,-z
1/2-x,1/2-y,-z

loop_
_atom_site_label
_atom_site_fract_x
_atom_site_fract_y
_atom_site_fract_z
_atom_site_occupancy
_atom_site_U_iso_or_equiv
_atom_site_type_symbol
_atom_site_attached_hydrogens
Na1 0.50000 0.29970 0.00000 1.00000 0.01900 Na 0
Na2 0.50000 0.00000 0.00000 1.00000 0.04000 Na 0
Mn1 0.00000 0.00000 0.00000 1.00000 0.01300 Mn 0
Mn2 0.50000 0.40289 0.50000 1.00000 0.01700 Mn 0
Ti 0.50000 0.20390 0.50000 0.11300 0.02500 Ti 0
Si1 0.31210 0.41406 0.05690 1.00000 0.01000 Si 0
Si2 0.30524 0.32828 0.54970 1.00000 0.01100 Si 0
O1 0.41980 0.41330 0.11840 1.00000 0.01600 O 0
O2 0.08820 0.18160 0.40770 1.00000 0.02100 O 0
O3 0.25000 0.25000 0.50000 1.00000 0.02800 O 0
O-H4 0.06780 0.00000 0.36100 1.00000 0.02000 O 1
O5 0.27180 0.50000 0.00600 1.00000 0.01200 O 0
O6 0.22950 0.13280 0.20360 1.00000 0.01300 O 0
O7 0.26860 0.38020 0.29360 1.00000 0.01400 O 0
Wat8 0.40180 0.00000 0.30400 1.00000 0.04200 O 2
Wat9 0.07200 0.39920 0.27100 1.00000 0.05400 O 2
Wat10 0.41760 0.20960 0.20100 1.00000 0.06200 O 2

loop_
_cod_changelog_entry_id
_cod_changelog_entry_author
_cod_changelog_entry_date
_cod_changelog_entry_text
1
;cod-tools version 3.8.0
Id: cif_guess_AMCSD_atom_types 9574 2023-05-10 09:00:05Z saulius
;
2023-05-10T18:53:43+03:00
;Derived atom types and hydrogen counts
from atom names that follow the AMCSD naming convention
(Wat == water, O-H == hydroxyl).
;

loop_
_cod_related_entry_id
_cod_related_entry_database
_cod_related_entry_code
1 AMCSD 0015330
